data_4345151
loop_
_publ_author_name
'Coburger, Peter'
'Schulz, Jan'
'Klose, Jennifer'
'Schwarze, Benedikt'
'S\'arosi, Menyh\'art B'
'Hey-Hawkins, Evamarie'

_publ_section_title
;
 C2-Symmetric P,N Ligands Derived from Carborane-Based Diphosphetanes:
 Synthesis and Coordination Chemistry.
;
_journal_issue 1
_journal_name_full 'Inorganic chemistry'
_journal_page_first 292
_journal_page_last 304
_journal_paper_doi 10.1021/acs.inorgchem.6b02173
_journal_volume 56
_journal_year 2017
_chemical_formula_sum 'C22 H36 B10 Cl2 P2 S2'
_chemical_formula_weight 605.57
_space_group_crystal_system monoclinic
_space_group_IT_number 14
_space_group_name_Hall '-P 2ybc'
_space_group_name_H-M_alt 'P 1 21/c 1'
_symmetry_space_group_name_Hall '-P 2ybc'
_symmetry_space_group_name_H-M 'P 1 21/c 1'
_atom_sites_solution_hydrogens geom
_audit_creation_method SHELXL-2014/7
_cell_angle_alpha 90
_cell_angle_beta 97.608(2)
_cell_angle_gamma 90
_cell_formula_units_Z 4
_cell_length_a 16.7241(3)
_cell_length_b 18.1758(3)
_cell_length_c 10.6282(2)
_cell_measurement_reflns_used 40657
_cell_measurement_temperature 130
_cell_measurement_theta_max 30.4410
_cell_measurement_theta_min 2.2360
_cell_volume 3202.26(10)
_computing_cell_refinement
;
CrysAlisPro, Agilent Technologies,
Version 1.171.37.35 (release 13-08-2014 CrysAlis171 .NET)
;
_computing_data_collection
;
CrysAlisPro, Agilent Technologies,
Version 1.171.37.35 (release 13-08-2014 CrysAlis171 .NET)
;
_computing_data_reduction
;
CrysAlisPro, Agilent Technologies,
Version 1.171.37.35 (release 13-08-2014 CrysAlis171 .NET)
;
_computing_structure_refinement 'SHELXL-2014/7 (Sheldrick, 2014)'
_computing_structure_solution SHELXS-2014/7
_diffrn_ambient_environment N~2~
_diffrn_ambient_temperature 130
_diffrn_detector_area_resol_mean 16.3560
_diffrn_measured_fraction_theta_full 1.000
_diffrn_measured_fraction_theta_max 1.000
_diffrn_measurement_device_type 'Xcalibur, Sapphire3, Gemini'
_diffrn_measurement_method '\w scans'
_diffrn_radiation_monochromator graphite
_diffrn_radiation_type MoK\a
_diffrn_radiation_wavelength 0.71073
_diffrn_reflns_av_R_equivalents 0.0432
_diffrn_reflns_av_unetI/netI 0.0138
_diffrn_reflns_Laue_measured_fraction_full 1.000
_diffrn_reflns_Laue_measured_fraction_max 1.000
_diffrn_reflns_limit_h_max 20
_diffrn_reflns_limit_h_min -20
_diffrn_reflns_limit_k_max 22
_diffrn_reflns_limit_k_min -22
_diffrn_reflns_limit_l_max 13
_diffrn_reflns_limit_l_min -13
_diffrn_reflns_number 131976
_diffrn_reflns_point_group_measured_fraction_full 1.000
_diffrn_reflns_point_group_measured_fraction_max 1.000
_diffrn_reflns_theta_full 25.242
_diffrn_reflns_theta_max 26.372
_diffrn_reflns_theta_min 2.234
_diffrn_source 'Enhance (Mo) X-ray Source'
_exptl_absorpt_coefficient_mu 0.447
_exptl_absorpt_correction_T_max 1.00000
_exptl_absorpt_correction_T_min 0.92451
_exptl_absorpt_correction_type multi-scan
_exptl_absorpt_process_details
; CrysAlisPro, Agilent Technologies,
Version 1.171.37.35 (release 13-08-2014 CrysAlis171 .NET)
(compiled Aug 13 2014,18:06:01)
Empirical absorption correction using spherical harmonics,
 implemented in SCALE3 ABSPACK scaling algorithm.
;
_exptl_crystal_colour colorless
_exptl_crystal_density_diffrn 1.256
_exptl_crystal_description prism
_exptl_crystal_F_000 1256
_exptl_crystal_size_max 0.3
_exptl_crystal_size_mid 0.2
_exptl_crystal_size_min 0.2
_refine_diff_density_max 0.420
_refine_diff_density_min -0.212
_refine_diff_density_rms 0.041
_refine_ls_extinction_method none
_refine_ls_goodness_of_fit_ref 1.040
_refine_ls_hydrogen_treatment constr
_refine_ls_matrix_type full
_refine_ls_number_parameters 349
_refine_ls_number_reflns 6541
_refine_ls_number_restraints 0
_refine_ls_restrained_S_all 1.040
_refine_ls_R_factor_all 0.0367
_refine_ls_R_factor_gt 0.0313
_refine_ls_shift/su_max 0.001
_refine_ls_shift/su_mean 0.000
_refine_ls_structure_factor_coef Fsqd
_refine_ls_weighting_details 'w=1/[\s^2^(Fo^2^)+(0.0373P)^2^+1.6080P] where P=(Fo^2^+2Fc^2^)/3'
_refine_ls_weighting_scheme calc
_refine_ls_wR_factor_gt 0.0770
_refine_ls_wR_factor_ref 0.0798
_reflns_Friedel_coverage 0.000
_reflns_number_gt 5855
_reflns_number_total 6541
_reflns_threshold_expression 'I > 2\s(I)'
_cod_data_source_file ic6b02173_si_002.cif
_cod_data_source_block 6b
_cod_original_formula_sum 'C22 H36 B10 Cl2 P2 S2 '
_cod_database_code 4345151
_shelx_shelxl_version_number 2014/7
_shelx_space_group_comment
; 
The symmetry employed for this shelxl refinement is uniquely defined 
by the following loop, which should always be used as a source of 
symmetry information in preference to the above space-group names. 
They are only intended as comments. 
;

loop_
_space_group_symop_operation_xyz
'x, y, z'
'-x, y+1/2, -z+1/2'
'-x, -y, -z'
'x, -y-1/2, z-1/2'

loop_
_atom_site_label
_atom_site_type_symbol
_atom_site_fract_x
_atom_site_fract_y
_atom_site_fract_z
_atom_site_U_iso_or_equiv
_atom_site_adp_type
_atom_site_occupancy
_atom_site_site_symmetry_order
_atom_site_calc_flag
_atom_site_refinement_flags_posn
_atom_site_refinement_flags_adp
Cl1 Cl 0.35595(5) 0.20046(3) 0.98586(8) 0.0861(2) Uani 1 1 d . .
Cl5 Cl 0.45644(2) 0.58894(2) 0.31176(4) 0.03587(10) Uani 1 1 d . .
S3 S 0.13928(2) 0.48118(2) 0.51055(3) 0.02799(10) Uani 1 1 d . .
S4 S 0.36985(2) 0.54508(2) 0.99399(4) 0.02883(10) Uani 1 1 d . .
P1 P 0.17669(2) 0.46182(2) 0.70503(4) 0.02249(9) Uani 1 1 d . .
P2 P 0.31941(2) 0.57285(2) 0.80771(3) 0.02139(9) Uani 1 1 d . .
C2 C 0.30491(9) 0.47797(8) 0.50056(15) 0.0275(3) Uani 1 1 d . .
H2 H 0.3080 0.4404 0.5605 0.033 Uiso 1 1 calc R U
C3 C 0.13860(8) 0.54765(8) 0.77811(13) 0.0220(3) Uani 1 1 d . .
C4 C 0.23093(9) 0.51004(8) 0.45804(14) 0.0244(3) Uani 1 1 d . .
C5 C 0.36880(9) 0.55729(9) 0.36551(14) 0.0259(3) Uani 1 1 d . .
C6 C 0.38518(9) 0.65319(8) 0.78007(15) 0.0274(3) Uani 1 1 d . .
C7 C 0.21740(9) 0.60857(8) 0.83585(13) 0.0216(3) Uani 1 1 d . .
C8 C 0.29584(10) 0.58913(9) 0.32027(14) 0.0301(3) Uani 1 1 d . .
H8 H 0.2930 0.6259 0.2590 0.036 Uiso 1 1 calc R U
C9 C 0.10752(10) 0.38320(9) 0.73058(16) 0.0297(3) Uani 1 1 d . .
C10 C 0.37423(9) 0.50147(9) 0.45434(15) 0.0280(3) Uani 1 1 d . .
H10 H 0.4238 0.4799 0.4828 0.034 Uiso 1 1 calc R U
C11 C 0.46571(10) 0.61644(10) 0.76217(17) 0.0365(4) Uani 1 1 d . .
H11A H 0.4568 0.5805 0.6956 0.055 Uiso 1 1 calc R U
H11B H 0.4879 0.5928 0.8398 0.055 Uiso 1 1 calc R U
H11C H 0.5028 0.6531 0.7400 0.055 Uiso 1 1 calc R U
C13 C 0.22658(10) 0.56559(9) 0.36735(14) 0.0307(3) Uani 1 1 d . .
H13 H 0.1771 0.5870 0.3381 0.037 Uiso 1 1 calc R U
C15 C 0.39907(12) 0.70959(9) 0.88726(16) 0.0375(4) Uani 1 1 d . .
H15A H 0.4352 0.7471 0.8653 0.056 Uiso 1 1 calc R U
H15B H 0.4222 0.6856 0.9640 0.056 Uiso 1 1 calc R U
H15C H 0.3485 0.7315 0.8999 0.056 Uiso 1 1 calc R U
C16 C 0.11904(11) 0.36442(10) 0.87262(17) 0.0357(4) Uani 1 1 d . .
H16A H 0.0909 0.3197 0.8859 0.054 Uiso 1 1 calc R U
H16B H 0.0980 0.4037 0.9190 0.054 Uiso 1 1 calc R U
H16C H 0.1755 0.3582 0.9017 0.054 Uiso 1 1 calc R U
C18 C 0.35199(11) 0.68959(9) 0.65379(15) 0.0328(4) Uani 1 1 d . .
H18A H 0.3901 0.7252 0.6313 0.049 Uiso 1 1 calc R U
H18B H 0.3019 0.7136 0.6623 0.049 Uiso 1 1 calc R U
H18C H 0.3432 0.6528 0.5887 0.049 Uiso 1 1 calc R U
C19 C 0.39059(11) 0.40826(10) 0.88949(19) 0.0406(4) Uani 1 1 d . .
H19 H 0.4111 0.4331 0.8243 0.049 Uiso 1 1 calc R U
C20 C 0.33232(10) 0.41030(10) 1.08375(17) 0.0363(4) Uani 1 1 d . .
H20 H 0.3132 0.4366 1.1487 0.044 Uiso 1 1 calc R U
C22 C 0.35828(12) 0.29621(10) 0.9869(2) 0.0500(5) Uani 1 1 d . .
C25 C 0.14230(12) 0.31925(10) 0.6600(2) 0.0438(4) Uani 1 1 d . .
H25A H 0.1351 0.3293 0.5705 0.066 Uiso 1 1 calc R U
H25B H 0.1147 0.2745 0.6757 0.066 Uiso 1 1 calc R U
H25C H 0.1988 0.3140 0.6897 0.066 Uiso 1 1 calc R U
C26 C 0.33034(11) 0.33391(11) 1.0841(2) 0.0454(5) Uani 1 1 d . .
H26 H 0.3103 0.3087 1.1493 0.055 Uiso 1 1 calc R U
C27 C 0.01829(10) 0.39381(10) 0.67904(16) 0.0358(4) Uani 1 1 d . .
H27A H 0.0130 0.4029 0.5894 0.054 Uiso 1 1 calc R U
H27B H -0.0028 0.4349 0.7208 0.054 Uiso 1 1 calc R U
H27C H -0.0112 0.3502 0.6947 0.054 Uiso 1 1 calc R U
C30 C 0.38811(13) 0.33214(11) 0.8889(2) 0.0507(5) Uani 1 1 d . .
H30 H 0.4063 0.3057 0.8234 0.061 Uiso 1 1 calc R U
C31 C 0.36290(9) 0.44751(9) 0.98599(16) 0.0300(3) Uani 1 1 d . .
B2 B 0.09799(12) 0.61820(10) 0.99367(17) 0.0306(4) Uani 1 1 d . .
H222 H 0.0813 0.6138 1.0901 0.037 Uiso 1 1 calc R U
B12 B 0.18239(12) 0.69670(9) 0.81831(16) 0.0279(4) Uani 1 1 d . .
H12 H 0.2202 0.7439 0.7995 0.033 Uiso 1 1 calc R U
B14 B 0.06488(11) 0.55272(11) 0.87436(16) 0.0278(4) Uani 1 1 d . .
H14 H 0.0264 0.5060 0.8933 0.033 Uiso 1 1 calc R U
B17 B 0.15249(10) 0.62908(9) 0.70020(15) 0.0244(3) Uani 1 1 d . .
H17 H 0.1725 0.6308 0.6057 0.029 Uiso 1 1 calc R U
B21 B 0.16870(10) 0.55716(10) 0.93901(15) 0.0240(3) Uani 1 1 d . .
H21 H 0.1987 0.5125 0.9972 0.029 Uiso 1 1 calc R U
B23 B 0.02704(12) 0.64374(11) 0.85950(17) 0.0334(4) Uani 1 1 d . .
H23 H -0.0362 0.6566 0.8685 0.040 Uiso 1 1 calc R U
B24 B 0.19359(12) 0.65187(10) 0.96773(16) 0.0280(4) Uani 1 1 d . .
H24 H 0.2388 0.6694 1.0467 0.034 Uiso 1 1 calc R U
B28 B 0.08050(12) 0.69096(10) 0.74980(17) 0.0317(4) Uani 1 1 d . .
H28 H 0.0522 0.7342 0.6864 0.038 Uiso 1 1 calc R U
B29 B 0.10566(13) 0.70472(11) 0.91721(17) 0.0336(4) Uani 1 1 d . .
H29 H 0.0932 0.7569 0.9634 0.040 Uiso 1 1 calc R U
B32 B 0.05467(11) 0.59714(11) 0.72428(17) 0.0288(4) Uani 1 1 d . .
H32 H 0.0098 0.5795 0.6449 0.035 Uiso 1 1 calc R U

loop_
_atom_site_aniso_label
_atom_site_aniso_U_11
_atom_site_aniso_U_22
_atom_site_aniso_U_33
_atom_site_aniso_U_23
_atom_site_aniso_U_13
_atom_site_aniso_U_12
Cl1 0.1016(5) 0.0288(3) 0.1308(7) 0.0205(3) 0.0263(5) 0.0044(3)
Cl5 0.0304(2) 0.0422(2) 0.0370(2) 0.00426(17) 0.01208(16) -0.00155(17)
S3 0.02304(19) 0.0371(2) 0.02356(18) -0.00463(15) 0.00195(14) -0.00538(15)
S4 0.0284(2) 0.0302(2) 0.02596(19) 0.00525(15) -0.00338(15) -0.00316(15)
P1 0.02016(18) 0.02248(19) 0.02477(19) -0.00195(14) 0.00272(14) -0.00231(14)
P2 0.02191(18) 0.02007(18) 0.02176(18) 0.00032(14) 0.00136(14) -0.00233(14)
C2 0.0309(8) 0.0243(7) 0.0281(8) 0.0010(6) 0.0072(6) 0.0038(6)
C3 0.0203(7) 0.0253(7) 0.0204(7) 0.0010(5) 0.0024(5) 0.0009(6)
C4 0.0249(7) 0.0267(7) 0.0222(7) -0.0058(6) 0.0050(6) -0.0008(6)
C5 0.0271(8) 0.0291(8) 0.0226(7) -0.0037(6) 0.0077(6) -0.0009(6)
C6 0.0293(8) 0.0256(8) 0.0273(8) 0.0016(6) 0.0030(6) -0.0083(6)
C7 0.0256(7) 0.0196(7) 0.0192(6) -0.0006(5) 0.0018(5) -0.0006(6)
C8 0.0333(8) 0.0349(9) 0.0227(7) 0.0047(6) 0.0055(6) 0.0044(7)
C9 0.0280(8) 0.0262(8) 0.0350(8) -0.0011(6) 0.0046(6) -0.0081(6)
C10 0.0259(8) 0.0292(8) 0.0294(8) 0.0003(6) 0.0053(6) 0.0056(6)
C11 0.0279(8) 0.0416(10) 0.0403(9) 0.0043(8) 0.0057(7) -0.0090(7)
C13 0.0266(8) 0.0404(9) 0.0245(7) 0.0017(7) 0.0011(6) 0.0055(7)
C15 0.0486(10) 0.0285(9) 0.0340(9) -0.0019(7) 0.0003(8) -0.0138(7)
C16 0.0337(9) 0.0322(9) 0.0407(9) 0.0078(7) 0.0034(7) -0.0059(7)
C18 0.0418(9) 0.0294(8) 0.0280(8) 0.0058(6) 0.0075(7) -0.0051(7)
C19 0.0386(10) 0.0340(9) 0.0522(11) 0.0128(8) 0.0165(8) 0.0077(7)
C20 0.0284(8) 0.0405(10) 0.0391(9) 0.0137(8) 0.0006(7) -0.0011(7)
C22 0.0439(11) 0.0268(9) 0.0785(15) 0.0177(9) 0.0047(10) 0.0022(8)
C25 0.0502(11) 0.0271(9) 0.0561(12) -0.0077(8) 0.0142(9) -0.0094(8)
C26 0.0364(10) 0.0418(10) 0.0566(12) 0.0247(9) 0.0011(9) -0.0024(8)
C27 0.0292(8) 0.0431(10) 0.0345(9) 0.0009(7) 0.0022(7) -0.0143(7)
C30 0.0523(12) 0.0349(10) 0.0676(14) 0.0059(9) 0.0179(10) 0.0117(9)
C31 0.0210(7) 0.0304(8) 0.0375(9) 0.0107(7) -0.0005(6) 0.0022(6)
B2 0.0370(10) 0.0331(10) 0.0230(8) 0.0017(7) 0.0091(7) 0.0074(8)
B12 0.0403(10) 0.0210(8) 0.0231(8) 0.0001(6) 0.0071(7) 0.0055(7)
B14 0.0245(8) 0.0364(10) 0.0235(8) 0.0026(7) 0.0065(7) 0.0034(7)
B17 0.0285(9) 0.0255(8) 0.0192(7) 0.0030(6) 0.0028(6) 0.0047(7)
B21 0.0260(8) 0.0266(8) 0.0197(7) 0.0021(6) 0.0041(6) -0.0002(7)
B23 0.0340(10) 0.0398(10) 0.0282(9) 0.0041(8) 0.0112(7) 0.0132(8)
B24 0.0401(10) 0.0239(8) 0.0205(8) -0.0014(6) 0.0061(7) 0.0021(7)
B28 0.0386(10) 0.0317(9) 0.0258(9) 0.0048(7) 0.0080(7) 0.0151(8)
B29 0.0478(11) 0.0297(9) 0.0251(9) 0.0026(7) 0.0115(8) 0.0118(8)
B32 0.0232(8) 0.0386(10) 0.0247(8) 0.0039(7) 0.0036(7) 0.0088(7)

loop_
_atom_type_symbol
_atom_type_description
_atom_type_scat_dispersion_real
_atom_type_scat_dispersion_imag
_atom_type_scat_source
C C 0.0033 0.0016 'International Tables Vol C Tables 4.2.6.8 and 6.1.1.4'
H H 0.0000 0.0000 'International Tables Vol C Tables 4.2.6.8 and 6.1.1.4'
B B 0.0013 0.0007 'International Tables Vol C Tables 4.2.6.8 and 6.1.1.4'
P P 0.1023 0.0942 'International Tables Vol C Tables 4.2.6.8 and 6.1.1.4'
S S 0.1246 0.1234 'International Tables Vol C Tables 4.2.6.8 and 6.1.1.4'
Cl Cl 0.1484 0.1585 'International Tables Vol C Tables 4.2.6.8 and 6.1.1.4'

loop_
_geom_angle_atom_site_label_1
_geom_angle_atom_site_label_2
_geom_angle_atom_site_label_3
_geom_angle
C4 S3 P1 101.58(5)
C31 S4 P2 100.27(6)
C9 P1 C3 108.70(7)
C9 P1 S3 99.21(5)
C3 P1 S3 101.11(5)
C6 P2 C7 108.58(7)
C6 P2 S4 99.41(5)
C7 P2 S4 101.03(5)
C10 C2 C4 120.46(14)
B32 C3 B14 62.83(10)
B32 C3 B21 113.56(12)
B14 C3 B21 62.58(9)
B32 C3 B17 62.80(10)
B14 C3 B17 113.28(12)
B21 C3 B17 110.44(11)
B32 C3 C7 109.24(11)
B14 C3 C7 108.83(11)
B21 C3 C7 59.15(8)
B17 C3 C7 59.21(9)
B32 C3 P1 127.30(10)
B14 C3 P1 126.92(11)
B21 C3 P1 114.82(10)
B17 C3 P1 115.86(10)
C7 C3 P1 112.53(9)
C2 C4 C13 119.53(14)
C2 C4 S3 122.83(12)
C13 C4 S3 117.60(12)
C8 C5 C10 121.48(14)
C8 C5 Cl5 119.47(12)
C10 C5 Cl5 119.05(12)
C15 C6 C18 111.41(13)
C15 C6 C11 109.56(14)
C18 C6 C11 107.50(13)
C15 C6 P2 116.13(11)
C18 C6 P2 108.74(11)
C11 C6 P2 102.87(11)
B24 C7 B12 62.70(10)
B24 C7 B21 62.93(10)
B12 C7 B21 113.19(12)
B24 C7 B17 113.49(12)
B12 C7 B17 62.46(9)
B21 C7 B17 110.50(11)
B24 C7 C3 109.32(11)
B12 C7 C3 108.71(11)
B21 C7 C3 59.22(8)
B17 C7 C3 59.21(9)
B24 C7 P2 127.27(10)
B12 C7 P2 127.59(10)
B21 C7 P2 115.31(10)
B17 C7 P2 115.08(10)
C3 C7 P2 112.19(9)
C5 C8 C13 119.14(15)
C27 C9 C16 111.66(13)
C27 C9 C25 109.51(14)
C16 C9 C25 107.76(14)
C27 C9 P1 116.18(12)
C16 C9 P1 108.15(11)
C25 C9 P1 102.96(11)
C5 C10 C2 119.13(14)
C8 C13 C4 120.24(14)
C31 C19 C30 120.52(18)
C26 C20 C31 119.91(18)
C26 C22 C30 121.73(18)
C26 C22 Cl1 119.67(16)
C30 C22 Cl1 118.60(18)
C22 C26 C20 119.14(18)
C22 C30 C19 118.9(2)
C19 C31 C20 119.77(16)
C19 C31 S4 121.68(13)
C20 C31 S4 118.47(14)
B24 B2 B14 108.91(12)
B24 B2 B21 60.63(10)
B14 B2 B21 60.32(10)
B24 B2 B29 60.14(11)
B14 B2 B29 107.49(12)
B21 B2 B29 108.12(13)
B24 B2 B23 107.68(13)
B14 B2 B23 59.57(10)
B21 B2 B23 107.54(12)
B29 B2 B23 59.24(11)
C7 B12 B28 106.73(12)
C7 B12 B29 106.12(12)
B28 B12 B29 60.88(11)
C7 B12 B24 58.46(9)
B28 B12 B24 108.91(13)
B29 B12 B24 60.30(10)
C7 B12 B17 59.31(9)
B28 B12 B17 60.18(10)
B29 B12 B17 108.52(14)
B24 B12 B17 107.51(12)
C3 B14 B23 105.97(13)
C3 B14 B2 106.45(13)
B23 B14 B2 60.71(11)
C3 B14 B32 58.47(9)
B23 B14 B32 60.29(10)
B2 B14 B32 108.72(13)
C3 B14 B21 59.28(9)
B23 B14 B21 108.09(13)
B2 B14 B21 59.87(10)
B32 B14 B21 107.38(12)
C7 B17 C3 61.59(9)
C7 B17 B28 105.34(11)
C3 B17 B28 105.11(12)
C7 B17 B12 58.23(9)
C3 B17 B12 107.26(11)
B28 B17 B12 59.49(10)
C7 B17 B32 107.26(11)
C3 B17 B32 57.90(9)
B28 B17 B32 59.60(11)
B12 B17 B32 107.49(12)
C7 B21 C3 61.63(9)
C7 B21 B2 105.10(12)
C3 B21 B2 105.51(12)
C7 B21 B14 107.29(11)
C3 B21 B14 58.14(9)
B2 B21 B14 59.81(10)
C7 B21 B24 57.86(9)
C3 B21 B24 107.24(11)
B2 B21 B24 59.48(10)
B14 B21 B24 107.59(12)
B29 B23 B14 108.33(13)
B29 B23 B28 60.64(11)
B14 B23 B28 107.70(12)
B29 B23 B32 108.53(13)
B14 B23 B32 59.99(10)
B28 B23 B32 59.64(10)
B29 B23 B2 60.13(11)
B14 B23 B2 59.71(10)
B28 B23 B2 108.00(14)
B32 B23 B2 107.69(12)
C7 B24 B2 106.49(12)
C7 B24 B12 58.84(9)
B2 B24 B12 107.97(13)
C7 B24 B29 106.00(12)
B2 B24 B29 60.35(11)
B12 B24 B29 59.76(10)
C7 B24 B21 59.21(9)
B2 B24 B21 59.88(10)
B12 B24 B21 107.16(12)
B29 B24 B21 107.70(13)
B12 B28 B32 108.82(12)
B12 B28 B17 60.33(10)
B32 B28 B17 60.43(10)
B12 B28 B23 107.42(13)
B32 B28 B23 60.19(11)
B17 B28 B23 107.92(13)
B12 B28 B29 59.66(11)
B32 B28 B29 107.89(13)
B17 B28 B29 107.68(12)
B23 B28 B29 59.28(11)
B23 B29 B12 107.89(13)
B23 B29 B24 108.27(13)
B12 B29 B24 59.95(10)
B23 B29 B2 60.63(11)
B12 B29 B2 107.44(13)
B24 B29 B2 59.50(10)
B23 B29 B28 60.07(11)
B12 B29 B28 59.45(10)
B24 B29 B28 107.49(12)
B2 B29 B28 107.94(14)
C3 B32 B28 106.50(13)
C3 B32 B14 58.70(9)
B28 B32 B14 107.92(13)
C3 B32 B23 105.71(12)
B28 B32 B23 60.17(11)
B14 B32 B23 59.72(10)
C3 B32 B17 59.30(9)
B28 B32 B17 59.97(10)
B14 B32 B17 107.19(12)
B23 B32 B17 107.54(13)

loop_
_geom_bond_atom_site_label_1
_geom_bond_atom_site_label_2
_geom_bond_distance
Cl1 C22 1.741(2)
Cl5 C5 1.7400(16)
S3 C4 1.7783(15)
S3 P1 2.1083(5)
S4 C31 1.7786(17)
S4 P2 2.1080(5)
P1 C9 1.8806(16)
P1 C3 1.8904(15)
P2 C6 1.8747(15)
P2 C7 1.8859(15)
C2 C10 1.385(2)
C2 C4 1.388(2)
C3 B32 1.701(2)
C3 B14 1.705(2)
C3 B21 1.726(2)
C3 B17 1.727(2)
C3 C7 1.768(2)
C4 C13 1.391(2)
C5 C8 1.378(2)
C5 C10 1.381(2)
C6 C15 1.527(2)
C6 C18 1.533(2)
C6 C11 1.537(2)
C7 B24 1.700(2)
C7 B12 1.707(2)
C7 B21 1.725(2)
C7 B17 1.727(2)
C8 C13 1.389(2)
C9 C27 1.532(2)
C9 C16 1.535(2)
C9 C25 1.539(2)
C19 C31 1.379(3)
C19 C30 1.384(3)
C20 C26 1.389(3)
C20 C31 1.393(2)
C22 C26 1.372(3)
C22 C30 1.378(3)
B2 B24 1.767(3)
B2 B14 1.773(3)
B2 B21 1.774(2)
B2 B29 1.783(3)
B2 B23 1.791(3)
B12 B28 1.765(3)
B12 B29 1.769(3)
B12 B24 1.773(2)
B12 B17 1.780(2)
B14 B23 1.771(3)
B14 B32 1.776(2)
B14 B21 1.782(2)
B17 B28 1.778(2)
B17 B32 1.786(3)
B21 B24 1.788(2)
B23 B29 1.766(3)
B23 B28 1.781(3)
B23 B32 1.781(3)
B24 B29 1.779(3)
B28 B32 1.771(3)
B28 B29 1.791(3)
